data_7708066
loop_
_publ_author_name
'Takimoto, Kazuyoshi'
'Watanabe, Yutaka'
'Yoshida, Jun'
'Sato, Hisako'

_publ_section_title
;
 Five-Coordinate Iridium(III) Complex with \D\L Chirality
;
_journal_name_full 'Dalton Transactions'
_journal_paper_doi 10.1039/D1DT01960K
_journal_year 2021
_chemical_formula_moiety 'C46 H40 Ir N4, Cl, 1.31(C H4 O), C0.69 H3.07 O0.69'
_chemical_formula_sum 'C48 H48.31 Cl Ir N4 O2'
_chemical_formula_weight 940.86
_space_group_crystal_system monoclinic
_space_group_IT_number 14
_space_group_name_Hall '-P 2ybc'
_space_group_name_H-M_alt 'P 1 21/c 1'
_atom_sites_solution_hydrogens geom
_atom_sites_solution_primary dual
_audit_creation_date 2021-05-25
_audit_creation_method
;
Olex2 1.2
(compiled 2018.05.29 svn.r3508 for OlexSys, GUI svn.r5506)
;
_audit_update_record
;
2021-07-27 deposited with the CCDC.	2021-08-16 downloaded from the CCDC.
;
_cell_angle_alpha 90
_cell_angle_beta 104.488(3)
_cell_angle_gamma 90
_cell_formula_units_Z 4
_cell_length_a 15.3729(4)
_cell_length_b 16.0231(3)
_cell_length_c 17.1143(4)
_cell_measurement_reflns_used 35563
_cell_measurement_temperature 293(2)
_cell_measurement_theta_max 31.1160
_cell_measurement_theta_min 1.7560
_cell_volume 4081.56(17)
_computing_cell_refinement 'CrysAlisPro 1.171.41.93a (Rigaku OD, 2020)'
_computing_data_collection 'CrysAlisPro 1.171.41.93a (Rigaku OD, 2020)'
_computing_data_reduction 'CrysAlisPro 1.171.41.93a (Rigaku OD, 2020)'
_computing_molecular_graphics 'Olex2 (Dolomanov et al., 2009)'
_computing_publication_material 'Olex2 (Dolomanov et al., 2009)'
_computing_structure_refinement 'ShelXL (Sheldrick, 2015)'
_computing_structure_solution 'ShelXT (Sheldrick, 2015)'
_diffrn_ambient_temperature 293(2)
_diffrn_detector 'CCD plate'
_diffrn_measured_fraction_theta_full 1.000
_diffrn_measured_fraction_theta_max 1.000
_diffrn_measurement_details
;
List of Runs (angles in degrees, time in seconds):

  # Type    Start    End  Width  t~exp~   \w     \q     \k     \f   Frames
#--------------------------------------------------------------------------
  1  \w   -110.00  70.00   0.50    1.00    --  -20.00  45.00   0.00  360
  2  \w   -110.00  70.00   0.50    1.00    --  -20.00  45.00  90.00  360
  3  \w   -110.00  70.00   0.50    1.00    --  -20.00  45.00 180.00  360
  4  \w   -110.00  70.00   0.50    1.00    --  -20.00  45.00 270.00  360
;
_diffrn_measurement_device 'abstract diffractometer'
_diffrn_measurement_device_type 'dtrek-CrysAlisPro-abstract goniometer imported rigaku-d*trek images'
_diffrn_measurement_method '\w scans'
_diffrn_orient_matrix_type 'CrysAlisPro convention (1999,Acta A55,543-557)'
_diffrn_orient_matrix_UB_11 -0.0399883000
_diffrn_orient_matrix_UB_12 -0.0233200000
_diffrn_orient_matrix_UB_13 -0.0146633000
_diffrn_orient_matrix_UB_21 -0.0255415000
_diffrn_orient_matrix_UB_22 0.0373098000
_diffrn_orient_matrix_UB_23 -0.0039609000
_diffrn_orient_matrix_UB_31 0.0044439000
_diffrn_orient_matrix_UB_32 0.0048332000
_diffrn_orient_matrix_UB_33 -0.0400185000
_diffrn_radiation_monochromator graphite
_diffrn_radiation_probe x-ray
_diffrn_radiation_type MoK\a
_diffrn_radiation_wavelength 0.71073
_diffrn_reflns_av_R_equivalents 0.0770
_diffrn_reflns_av_unetI/netI 0.0498
_diffrn_reflns_Laue_measured_fraction_full 1.000
_diffrn_reflns_Laue_measured_fraction_max 1.000
_diffrn_reflns_limit_h_max 20
_diffrn_reflns_limit_h_min -20
_diffrn_reflns_limit_k_max 21
_diffrn_reflns_limit_k_min -21
_diffrn_reflns_limit_l_max 22
_diffrn_reflns_limit_l_min -22
_diffrn_reflns_number 68718
_diffrn_reflns_point_group_measured_fraction_full 1.000
_diffrn_reflns_point_group_measured_fraction_max 1.000
_diffrn_reflns_theta_full 25.242
_diffrn_reflns_theta_max 28.000
_diffrn_reflns_theta_min 1.768
_diffrn_source 'fine-focus sealed X-ray tube'
_diffrn_source_type 'Enhance (Mo) X-ray Source'
_exptl_absorpt_coefficient_mu 3.381
_exptl_absorpt_correction_T_max 1.00000
_exptl_absorpt_correction_T_min 0.83313
_exptl_absorpt_correction_type multi-scan
_exptl_absorpt_process_details
;
CrysAlisPro 1.171.41.93a (Rigaku Oxford Diffraction, 2020)
Empirical absorption correction using spherical harmonics,
implemented in SCALE3 ABSPACK scaling algorithm.
;
_exptl_crystal_colour yellow
_exptl_crystal_colour_primary yellow
_exptl_crystal_density_diffrn 1.531
_exptl_crystal_description block
_exptl_crystal_F_000 1897
_exptl_crystal_size_max 0.1
_exptl_crystal_size_mid 0.08
_exptl_crystal_size_min 0.02
_refine_diff_density_max 1.166
_refine_diff_density_min -2.012
_refine_diff_density_rms 0.134
_refine_ls_extinction_method none
_refine_ls_goodness_of_fit_ref 1.096
_refine_ls_hydrogen_treatment constr
_refine_ls_matrix_type full
_refine_ls_number_parameters 532
_refine_ls_number_reflns 9849
_refine_ls_number_restraints 0
_refine_ls_restrained_S_all 1.096
_refine_ls_R_factor_all 0.0617
_refine_ls_R_factor_gt 0.0439
_refine_ls_shift/su_max 0.002
_refine_ls_shift/su_mean 0.000
_refine_ls_structure_factor_coef Fsqd
_refine_ls_weighting_details 'w=1/[\s^2^(Fo^2^)+(0.0256P)^2^+9.0291P] where P=(Fo^2^+2Fc^2^)/3'
_refine_ls_weighting_scheme calc
_refine_ls_wR_factor_gt 0.0758
_refine_ls_wR_factor_ref 0.0797
_reflns_Friedel_coverage 0.000
_reflns_number_gt 8091
_reflns_number_total 9849
_reflns_threshold_expression 'I > 2\s(I)'
_cod_data_source_file d1dt01960k2.cif
_cod_data_source_block takimoto_autored
_cod_database_code 7708066
_shelx_shelxl_version_number 2017/1
_chemical_oxdiff_formula Ir1Cl1N4C46H40
_shelx_space_group_comment
;
The symmetry employed for this shelxl refinement is uniquely defined
by the following loop, which should always be used as a source of
symmetry information in preference to the above space-group names.
They are only intended as comments.
;
_shelx_estimated_absorpt_t_max 0.935
_shelx_estimated_absorpt_t_min 0.729
_reflns_odcompleteness_completeness 94.32
_reflns_odcompleteness_iscentric 1
_reflns_odcompleteness_theta 31.06
_olex2_refinement_description
;
1. Fixed Uiso
 At 1.2 times of:
  All C(H) groups, All C(H,H) groups
 At 1.5 times of:
  All C(H,H,H) groups, All O(H) groups
2. Others
 Sof(O3)=Sof(H3)=Sof(C49)=Sof(H49A)=Sof(H49B)=Sof(H49C)=1-FVAR(1)
 Sof(O2)=Sof(C48)=Sof(H48A)=Sof(H48B)=Sof(H48C)=FVAR(1)
3.a Secondary CH2 refined with riding coordinates:
 C14(H14A,H14B), C15(H15A,H15B), C16(H16A,H16B), C31(H31A,H31B), C32(H32A,
 H32B), C33(H33A,H33B)
3.b Aromatic/amide H refined with riding coordinates:
 C4(H4), C5(H5), C6(H6), C8(H8), C9(H9), C11(H11), C12(H12), C21(H21),
 C22(H22), C23(H23), C25(H25), C26(H26), C28(H28), C29(H29), C35(H35), C36(H36),
  C37(H37), C39(H39), C40(H40), C42(H42), C43(H43), C44(H44)
3.c Idealised Me refined as rotating group:
 C17(H17A,H17B,H17C), C34(H34A,H34B,H34C), C47(H47A,H47B,H47C), C48(H48A,H48B,
 H48C), C49(H49A,H49B,H49C)
3.d Idealised tetrahedral OH refined as rotating group:
 O1(H1), O2(H2), O3(H3)
;
_olex2_submission_special_instructions 'No special instructions were received'
_oxdiff_exptl_absorpt_empirical_details
;
Empirical correction (ABSPACK) includes:
- Absorption correction using spherical harmonics
- Frame scaling
- Detector area scaling
;
_oxdiff_exptl_absorpt_empirical_full_max 1.225
_oxdiff_exptl_absorpt_empirical_full_min 0.895

loop_
_space_group_symop_operation_xyz
'x, y, z'
'-x, y+1/2, -z+1/2'
'-x, -y, -z'
'x, -y-1/2, z-1/2'

loop_
_atom_site_label
_atom_site_type_symbol
_atom_site_fract_x
_atom_site_fract_y
_atom_site_fract_z
_atom_site_U_iso_or_equiv
_atom_site_adp_type
_atom_site_occupancy
_atom_site_site_symmetry_order
_atom_site_calc_flag
_atom_site_refinement_flags_posn
_atom_site_refinement_flags_adp
_atom_site_refinement_flags_occupancy
_atom_site_disorder_assembly
_atom_site_disorder_group
Ir1 Ir 0.28049(2) 0.64989(2) 0.64859(2) 0.01355(5) Uani 1 1 d . . . . .
N1 N 0.4175(2) 0.6750(2) 0.6568(2) 0.0173(8) Uani 1 1 d . . . . .
N2 N 0.1463(2) 0.6459(2) 0.6567(2) 0.0180(7) Uani 1 1 d . . . . .
N3 N 0.2668(2) 0.5164(2) 0.6279(2) 0.0178(8) Uani 1 1 d . . . . .
N4 N 0.2699(2) 0.6383(2) 0.52047(19) 0.0155(7) Uani 1 1 d . . . . .
C1 C 0.4323(3) 0.7601(3) 0.6501(2) 0.0201(10) Uani 1 1 d . . . . .
C2 C 0.3577(3) 0.8136(3) 0.6471(2) 0.0216(10) Uani 1 1 d . . . . .
C3 C 0.2771(3) 0.7756(3) 0.6516(3) 0.0190(9) Uani 1 1 d . . . . .
C4 C 0.2052(3) 0.8296(3) 0.6517(3) 0.0245(11) Uani 1 1 d . . . . .
H4 H 0.150199 0.807476 0.654619 0.029 Uiso 1 1 calc R . . . .
C5 C 0.2152(4) 0.9165(3) 0.6475(3) 0.0306(12) Uani 1 1 d . . . . .
H5 H 0.166362 0.950692 0.647954 0.037 Uiso 1 1 calc R . . . .
C6 C 0.2946(4) 0.9525(3) 0.6429(3) 0.0330(13) Uani 1 1 d . . . . .
H6 H 0.299251 1.010241 0.640093 0.040 Uiso 1 1 calc R . . . .
C7 C 0.3694(4) 0.9017(3) 0.6423(3) 0.0274(12) Uani 1 1 d . . . . .
C8 C 0.4535(4) 0.9330(3) 0.6360(3) 0.0331(13) Uani 1 1 d . . . . .
H8 H 0.460242 0.990025 0.629415 0.040 Uiso 1 1 calc R . . . .
C9 C 0.5243(4) 0.8818(4) 0.6395(3) 0.0357(14) Uani 1 1 d . . . . .
H9 H 0.578847 0.904325 0.635580 0.043 Uiso 1 1 calc R . . . .
C10 C 0.5169(3) 0.7934(3) 0.6491(3) 0.0264(11) Uani 1 1 d . . . . .
C11 C 0.5898(4) 0.7380(4) 0.6613(3) 0.0361(13) Uani 1 1 d . . . . .
H11 H 0.646923 0.757285 0.661650 0.043 Uiso 1 1 calc R . . . .
C12 C 0.5755(3) 0.6559(4) 0.6726(3) 0.0340(12) Uani 1 1 d . . . . .
H12 H 0.624224 0.619525 0.682572 0.041 Uiso 1 1 calc R . . . .
C13 C 0.4893(3) 0.6236(3) 0.6697(3) 0.0232(10) Uani 1 1 d . . . . .
C14 C 0.4811(3) 0.5323(3) 0.6817(3) 0.0235(10) Uani 1 1 d . . . . .
H14A H 0.424213 0.521427 0.694669 0.028 Uiso 1 1 calc R . . . .
H14B H 0.528622 0.514907 0.727557 0.028 Uiso 1 1 calc R . . . .
C15 C 0.4862(3) 0.4790(3) 0.6080(3) 0.0235(10) Uani 1 1 d . . . . .
H15A H 0.434702 0.491552 0.563685 0.028 Uiso 1 1 calc R . . . .
H15B H 0.539906 0.493935 0.591237 0.028 Uiso 1 1 calc R . . . .
C16 C 0.4878(3) 0.3859(3) 0.6254(3) 0.0270(11) Uani 1 1 d . . . . .
H16A H 0.436649 0.371711 0.646499 0.032 Uiso 1 1 calc R . . . .
H16B H 0.541927 0.372512 0.666502 0.032 Uiso 1 1 calc R . . . .
C17 C 0.4848(3) 0.3335(3) 0.5502(3) 0.0344(13) Uani 1 1 d . . . . .
H17A H 0.427151 0.339708 0.512745 0.052 Uiso 1 1 calc GR . . . .
H17B H 0.494459 0.275868 0.565175 0.052 Uiso 1 1 calc GR . . . .
H17C H 0.530915 0.352008 0.525370 0.052 Uiso 1 1 calc GR . . . .
C18 C 0.1400(3) 0.6298(3) 0.7351(3) 0.0199(10) Uani 1 1 d . . . . .
C19 C 0.2235(3) 0.6209(3) 0.7940(2) 0.0178(9) Uani 1 1 d . . . . .
C20 C 0.3034(3) 0.6353(3) 0.7688(2) 0.0172(9) Uani 1 1 d . . . . .
C21 C 0.3843(3) 0.6288(3) 0.8275(2) 0.0194(10) Uani 1 1 d . . . . .
H21 H 0.438233 0.638904 0.813833 0.023 Uiso 1 1 calc R . . . .
C22 C 0.3848(3) 0.6068(3) 0.9080(3) 0.0232(10) Uani 1 1 d . . . . .
H22 H 0.439409 0.602497 0.946370 0.028 Uiso 1 1 calc R . . . .
C23 C 0.3067(3) 0.5917(3) 0.9304(3) 0.0259(11) Uani 1 1 d . . . . .
H23 H 0.309156 0.574899 0.982948 0.031 Uiso 1 1 calc R . . . .
C24 C 0.2223(3) 0.6015(3) 0.8746(3) 0.0221(10) Uani 1 1 d . . . . .
C25 C 0.1378(3) 0.5950(3) 0.8948(3) 0.0293(11) Uani 1 1 d . . . . .
H25 H 0.136773 0.581494 0.947446 0.035 Uiso 1 1 calc R . . . .
C26 C 0.0594(3) 0.6079(3) 0.8392(3) 0.0312(12) Uani 1 1 d . . . . .
H26 H 0.005527 0.604983 0.854520 0.037 Uiso 1 1 calc R . . . .
C27 C 0.0583(3) 0.6262(3) 0.7564(3) 0.0265(11) Uani 1 1 d . . . . .
C28 C -0.0210(3) 0.6434(4) 0.6971(3) 0.0378(13) Uani 1 1 d . . . . .
H28 H -0.076764 0.641970 0.709071 0.045 Uiso 1 1 calc R . . . .
C29 C -0.0135(3) 0.6623(4) 0.6206(3) 0.0345(13) Uani 1 1 d . . . . .
H29 H -0.065262 0.674533 0.580853 0.041 Uiso 1 1 calc R . . . .
C30 C 0.0697(3) 0.6639(3) 0.6006(3) 0.0234(10) Uani 1 1 d . . . . .
C31 C 0.0690(3) 0.6894(3) 0.5159(3) 0.0224(10) Uani 1 1 d . . . . .
H31A H 0.129450 0.705296 0.514366 0.027 Uiso 1 1 calc R . . . .
H31B H 0.030940 0.738185 0.501579 0.027 Uiso 1 1 calc R . . . .
C32 C 0.0354(3) 0.6207(3) 0.4526(3) 0.0271(11) Uani 1 1 d . . . . .
H32A H 0.078360 0.575167 0.461316 0.033 Uiso 1 1 calc R . . . .
H32B H -0.021423 0.598941 0.458667 0.033 Uiso 1 1 calc R . . . .
C33 C 0.0232(3) 0.6550(4) 0.3672(3) 0.0355(12) Uani 1 1 d . . . . .
H33A H -0.024319 0.696436 0.356757 0.043 Uiso 1 1 calc R . . . .
H33B H 0.078233 0.682487 0.363298 0.043 Uiso 1 1 calc R . . . .
C34 C 0.0000(4) 0.5866(4) 0.3032(3) 0.0542(18) Uani 1 1 d . . . . .
H34A H -0.008990 0.611030 0.250580 0.081 Uiso 1 1 calc GR . . . .
H34B H -0.054063 0.558825 0.307272 0.081 Uiso 1 1 calc GR . . . .
H34C H 0.048274 0.547037 0.311623 0.081 Uiso 1 1 calc GR . . . .
C35 C 0.2586(3) 0.4573(3) 0.6810(3) 0.0236(10) Uani 1 1 d . . . . .
H35 H 0.264738 0.472379 0.734530 0.028 Uiso 1 1 calc R . . . .
C36 C 0.2410(3) 0.3734(3) 0.6589(3) 0.0267(11) Uani 1 1 d . . . . .
H36 H 0.234585 0.334204 0.697118 0.032 Uiso 1 1 calc R . . . .
C37 C 0.2332(3) 0.3500(3) 0.5806(3) 0.0295(11) Uani 1 1 d . . . . .
H37 H 0.222168 0.294562 0.565337 0.035 Uiso 1 1 calc R . . . .
C38 C 0.2422(3) 0.4103(3) 0.5231(3) 0.0206(10) Uani 1 1 d . . . . .
C39 C 0.2366(3) 0.3919(3) 0.4400(3) 0.0260(11) Uani 1 1 d . . . . .
H39 H 0.227772 0.336990 0.422121 0.031 Uiso 1 1 calc R . . . .
C40 C 0.2439(3) 0.4521(3) 0.3871(3) 0.0269(11) Uani 1 1 d . . . . .
H40 H 0.239817 0.438050 0.333558 0.032 Uiso 1 1 calc R . . . .
C41 C 0.2578(3) 0.5376(3) 0.4120(2) 0.0190(9) Uani 1 1 d . . . . .
C42 C 0.2679(3) 0.6035(3) 0.3599(3) 0.0231(10) Uani 1 1 d . . . . .
H42 H 0.266474 0.592695 0.306219 0.028 Uiso 1 1 calc R . . . .
C43 C 0.2797(3) 0.6827(3) 0.3892(3) 0.0252(10) Uani 1 1 d . . . . .
H43 H 0.287838 0.726247 0.355800 0.030 Uiso 1 1 calc R . . . .
C44 C 0.2795(3) 0.6988(3) 0.4700(3) 0.0213(10) Uani 1 1 d . . . . .
H44 H 0.286422 0.753462 0.488722 0.026 Uiso 1 1 calc R . . . .
C45 C 0.2610(3) 0.5581(3) 0.4931(2) 0.0163(9) Uani 1 1 d . . . . .
C46 C 0.2561(3) 0.4938(3) 0.5496(3) 0.0173(9) Uani 1 1 d . . . . .
Cl1 Cl 0.19578(9) 1.15607(8) 0.68690(8) 0.0375(3) Uani 1 1 d . . . . .
O1 O 0.1116(3) 1.1719(3) 0.5028(3) 0.0646(14) Uani 1 1 d . . . . .
H1 H 0.131088 1.169052 0.551903 0.097 Uiso 1 1 calc GR . . . .
C47 C 0.0612(6) 1.1014(4) 0.4752(5) 0.079(3) Uani 1 1 d . . . . .
H47A H 0.081549 1.055991 0.511849 0.119 Uiso 1 1 calc GR . . . .
H47B H 0.068204 1.086856 0.422705 0.119 Uiso 1 1 calc GR . . . .
H47C H -0.000934 1.112413 0.471996 0.119 Uiso 1 1 calc GR . . . .
O2 O 0.3786(3) 1.1543(3) 0.6212(3) 0.0261(12) Uani 0.690(6) 1 d . . P A 1
H2 H 0.336673 1.166584 0.640669 0.039 Uiso 1 1 calc GR . . A 1
C48 C 0.3453(5) 1.1409(5) 0.5357(5) 0.040(2) Uani 0.690(6) 1 d . . P A 1
H48A H 0.303649 1.095202 0.526462 0.060 Uiso 0.690(6) 1 calc GR . P A 1
H48B H 0.394645 1.128185 0.512644 0.060 Uiso 0.690(6) 1 calc GR . P A 1
H48C H 0.315565 1.190466 0.511018 0.060 Uiso 0.690(6) 1 calc GR . P A 1
O3 O 0.1998(7) 0.2997(9) 0.8444(8) 0.052(4) Uani 0.310(6) 1 d . . P A 2
H3 H 0.152241 0.325490 0.833955 0.078 Uiso 0.310(6) 1 calc GR . P A 2
C49 C 0.2649(13) 0.3283(12) 0.9429(10) 0.042(5) Uani 0.310(6) 1 d . . P A 2
H49A H 0.226006 0.350786 0.973613 0.064 Uiso 0.310(6) 1 calc GR . P A 2
H49B H 0.308535 0.369618 0.938046 0.064 Uiso 0.310(6) 1 calc GR . P A 2
H49C H 0.295145 0.279942 0.969764 0.064 Uiso 0.310(6) 1 calc GR . P A 2

loop_
_atom_site_aniso_label
_atom_site_aniso_U_11
_atom_site_aniso_U_22
_atom_site_aniso_U_33
_atom_site_aniso_U_23
_atom_site_aniso_U_13
_atom_site_aniso_U_12
Ir1 0.01641(8) 0.01485(8) 0.00937(8) 0.00085(7) 0.00319(5) -0.00016(8)
N1 0.0220(19) 0.024(2) 0.0074(16) -0.0007(14) 0.0058(15) -0.0034(15)
N2 0.0184(18) 0.0214(19) 0.0147(17) 0.0003(16) 0.0051(14) -0.0020(16)
N3 0.0182(19) 0.0209(19) 0.0149(18) 0.0015(15) 0.0051(15) 0.0018(15)
N4 0.0162(17) 0.019(2) 0.0108(16) 0.0021(14) 0.0020(14) -0.0009(15)
C1 0.028(2) 0.025(2) 0.0069(19) -0.0027(18) 0.0044(18) -0.010(2)
C2 0.031(3) 0.023(2) 0.007(2) -0.0029(18) -0.0013(19) -0.004(2)
C3 0.028(2) 0.018(2) 0.0100(19) 0.0003(18) 0.0024(17) 0.000(2)
C4 0.030(3) 0.024(3) 0.018(2) 0.0017(19) 0.003(2) 0.007(2)
C5 0.052(3) 0.022(3) 0.016(2) -0.001(2) 0.004(2) 0.011(2)
C6 0.065(4) 0.017(2) 0.012(2) 0.000(2) 0.000(2) -0.001(3)
C7 0.048(3) 0.025(3) 0.007(2) -0.0025(18) 0.002(2) -0.013(2)
C8 0.059(4) 0.025(3) 0.013(2) -0.006(2) 0.007(2) -0.020(3)
C9 0.047(3) 0.043(3) 0.020(3) -0.010(2) 0.014(2) -0.030(3)
C10 0.029(3) 0.039(3) 0.013(2) -0.010(2) 0.007(2) -0.015(2)
C11 0.033(3) 0.055(4) 0.025(3) -0.015(3) 0.015(2) -0.024(3)
C12 0.022(2) 0.058(4) 0.024(2) -0.010(3) 0.009(2) 0.000(3)
C13 0.023(2) 0.037(3) 0.011(2) -0.0022(19) 0.0057(18) 0.001(2)
C14 0.020(2) 0.035(3) 0.017(2) 0.004(2) 0.0064(19) 0.009(2)
C15 0.021(2) 0.032(3) 0.018(2) 0.006(2) 0.0052(19) 0.009(2)
C16 0.020(2) 0.037(3) 0.026(3) 0.007(2) 0.009(2) 0.007(2)
C17 0.027(3) 0.042(3) 0.034(3) 0.001(2) 0.007(2) 0.009(2)
C18 0.021(2) 0.023(2) 0.016(2) -0.0015(17) 0.0047(18) -0.0003(18)
C19 0.021(2) 0.020(2) 0.011(2) -0.0011(17) 0.0028(18) -0.0025(18)
C20 0.024(2) 0.017(2) 0.0098(19) 0.0006(16) 0.0037(17) 0.0033(17)
C21 0.022(2) 0.023(2) 0.014(2) -0.0015(17) 0.0039(18) 0.0048(18)
C22 0.027(3) 0.028(3) 0.011(2) 0.0004(19) -0.0017(19) 0.006(2)
C23 0.037(3) 0.027(3) 0.016(2) 0.003(2) 0.010(2) 0.006(2)
C24 0.031(3) 0.019(2) 0.018(2) 0.0015(18) 0.010(2) 0.000(2)
C25 0.036(3) 0.039(3) 0.017(2) 0.001(2) 0.016(2) -0.004(2)
C26 0.031(3) 0.046(3) 0.023(3) -0.002(2) 0.017(2) -0.009(2)
C27 0.025(2) 0.035(3) 0.024(2) -0.001(2) 0.013(2) -0.003(2)
C28 0.018(2) 0.064(4) 0.034(3) 0.003(3) 0.010(2) -0.004(3)
C29 0.015(2) 0.060(4) 0.026(3) 0.005(3) 0.000(2) -0.004(2)
C30 0.023(2) 0.028(3) 0.018(2) 0.0016(19) 0.0026(19) 0.000(2)
C31 0.017(2) 0.031(3) 0.016(2) 0.003(2) -0.0020(18) 0.0021(19)
C32 0.025(3) 0.025(2) 0.027(3) -0.005(2) 0.000(2) 0.005(2)
C33 0.025(3) 0.056(4) 0.022(2) -0.007(3) 0.000(2) 0.003(3)
C34 0.046(4) 0.076(5) 0.037(3) -0.018(3) 0.004(3) 0.007(3)
C35 0.031(3) 0.022(2) 0.021(2) 0.0039(19) 0.011(2) 0.003(2)
C36 0.027(3) 0.017(2) 0.035(3) 0.009(2) 0.006(2) 0.0035(19)
C37 0.023(2) 0.022(2) 0.042(3) -0.005(2) 0.005(2) 0.000(2)
C38 0.012(2) 0.022(2) 0.026(2) -0.0058(19) 0.0021(18) 0.0017(17)
C39 0.016(2) 0.026(3) 0.034(3) -0.016(2) 0.002(2) 0.0036(19)
C40 0.017(2) 0.043(3) 0.019(2) -0.012(2) 0.0021(19) 0.006(2)
C41 0.014(2) 0.029(3) 0.013(2) -0.0030(18) 0.0008(17) 0.0020(18)
C42 0.017(2) 0.040(3) 0.012(2) -0.002(2) 0.0039(18) 0.003(2)
C43 0.023(2) 0.039(3) 0.014(2) 0.009(2) 0.0063(19) 0.001(2)
C44 0.025(2) 0.023(2) 0.016(2) 0.0044(18) 0.0038(19) -0.0014(19)
C45 0.0087(19) 0.025(2) 0.015(2) -0.0025(18) 0.0019(16) 0.0011(17)
C46 0.013(2) 0.019(2) 0.020(2) -0.0022(18) 0.0056(18) -0.0009(17)
Cl1 0.0342(7) 0.0282(7) 0.0522(8) 0.0099(6) 0.0145(6) 0.0020(6)
O1 0.043(3) 0.063(3) 0.077(3) 0.014(3) -0.006(3) -0.009(2)
C47 0.116(7) 0.043(4) 0.074(5) -0.020(4) 0.016(5) 0.007(5)
O2 0.023(2) 0.031(3) 0.026(3) 0.004(2) 0.009(2) -0.008(2)
C48 0.037(4) 0.029(4) 0.059(5) 0.010(4) 0.023(4) 0.002(4)
O3 0.020(7) 0.077(10) 0.056(9) 0.045(7) 0.003(6) -0.008(6)
C49 0.053(12) 0.054(13) 0.032(10) 0.010(8) 0.032(9) 0.021(9)

loop_
_atom_type_symbol
_atom_type_description
_atom_type_scat_dispersion_real
_atom_type_scat_dispersion_imag
_atom_type_scat_source
C C 0.0033 0.0016 'International Tables Vol C Tables 4.2.6.8 and 6.1.1.4'
H H 0.0000 0.0000 'International Tables Vol C Tables 4.2.6.8 and 6.1.1.4'
Cl Cl 0.1484 0.1585 'International Tables Vol C Tables 4.2.6.8 and 6.1.1.4'
Ir Ir -1.4442 7.9887 'International Tables Vol C Tables 4.2.6.8 and 6.1.1.4'
N N 0.0061 0.0033 'International Tables Vol C Tables 4.2.6.8 and 6.1.1.4'
O O 0.0106 0.0060 'International Tables Vol C Tables 4.2.6.8 and 6.1.1.4'

loop_
_geom_angle_atom_site_label_1
_geom_angle_atom_site_label_2
_geom_angle_atom_site_label_3
_geom_angle
_geom_angle_site_symmetry_1
_geom_angle_site_symmetry_3
_geom_angle_publ_flag
N1 Ir1 N3 104.65(13) . . ?
N1 Ir1 N4 84.57(13) . . ?
N2 Ir1 N1 168.16(14) . . ?
N2 Ir1 N3 85.66(14) . . ?
N2 Ir1 N4 103.75(13) . . ?
N4 Ir1 N3 76.74(13) . . ?
C3 Ir1 N1 80.79(17) . . ?
C3 Ir1 N2 89.79(17) . . ?
C3 Ir1 N3 170.81(16) . . ?
C3 Ir1 N4 96.66(15) . . ?
C20 Ir1 N1 92.15(15) . . ?
C20 Ir1 N2 81.50(16) . . ?
C20 Ir1 N3 92.13(15) . . ?
C20 Ir1 N4 167.13(15) . . ?
C20 Ir1 C3 95.09(17) . . ?
C1 N1 Ir1 111.2(3) . . ?
C13 N1 Ir1 130.9(3) . . ?
C13 N1 C1 117.8(4) . . ?
C18 N2 Ir1 112.1(3) . . ?
C30 N2 Ir1 129.8(3) . . ?
C30 N2 C18 117.8(4) . . ?
C35 N3 Ir1 127.5(3) . . ?
C35 N3 C46 118.1(4) . . ?
C46 N3 Ir1 114.0(3) . . ?
C44 N4 Ir1 127.1(3) . . ?
C44 N4 C45 118.7(4) . . ?
C45 N4 Ir1 113.9(3) . . ?
N1 C1 C2 116.5(4) . . ?
N1 C1 C10 122.9(4) . . ?
C10 C1 C2 120.6(4) . . ?
C1 C2 C7 119.1(5) . . ?
C3 C2 C1 116.9(4) . . ?
C3 C2 C7 124.0(5) . . ?
C2 C3 Ir1 113.8(3) . . ?
C2 C3 C4 116.1(4) . . ?
C4 C3 Ir1 129.9(4) . . ?
C3 C4 H4 119.5 . . ?
C3 C4 C5 121.0(5) . . ?
C5 C4 H4 119.5 . . ?
C4 C5 H5 119.0 . . ?
C6 C5 C4 122.0(5) . . ?
C6 C5 H5 119.0 . . ?
C5 C6 H6 120.1 . . ?
C5 C6 C7 119.8(5) . . ?
C7 C6 H6 120.1 . . ?
C6 C7 C2 117.1(5) . . ?
C6 C7 C8 123.8(5) . . ?
C8 C7 C2 119.0(5) . . ?
C7 C8 H8 119.3 . . ?
C9 C8 C7 121.5(5) . . ?
C9 C8 H8 119.3 . . ?
C8 C9 H9 119.4 . . ?
C8 C9 C10 121.2(5) . . ?
C10 C9 H9 119.4 . . ?
C1 C10 C9 118.4(5) . . ?
C11 C10 C1 117.6(5) . . ?
C11 C10 C9 124.0(5) . . ?
C10 C11 H11 120.5 . . ?
C12 C11 C10 118.9(5) . . ?
C12 C11 H11 120.5 . . ?
C11 C12 H12 118.8 . . ?
C11 C12 C13 122.3(5) . . ?
C13 C12 H12 118.8 . . ?
N1 C13 C12 120.2(5) . . ?
N1 C13 C14 121.9(4) . . ?
C12 C13 C14 117.9(4) . . ?
C13 C14 H14A 108.7 . . ?
C13 C14 H14B 108.7 . . ?
C13 C14 C15 114.1(4) . . ?
H14A C14 H14B 107.6 . . ?
C15 C14 H14A 108.7 . . ?
C15 C14 H14B 108.7 . . ?
C14 C15 H15A 109.1 . . ?
C14 C15 H15B 109.1 . . ?
H15A C15 H15B 107.8 . . ?
C16 C15 C14 112.6(4) . . ?
C16 C15 H15A 109.1 . . ?
C16 C15 H15B 109.1 . . ?
C15 C16 H16A 109.2 . . ?
C15 C16 H16B 109.2 . . ?
C15 C16 C17 112.2(4) . . ?
H16A C16 H16B 107.9 . . ?
C17 C16 H16A 109.2 . . ?
C17 C16 H16B 109.2 . . ?
C16 C17 H17A 109.5 . . ?
C16 C17 H17B 109.5 . . ?
C16 C17 H17C 109.5 . . ?
H17A C17 H17B 109.5 . . ?
H17A C17 H17C 109.5 . . ?
H17B C17 H17C 109.5 . . ?
N2 C18 C19 115.5(4) . . ?
C27 C18 N2 123.0(4) . . ?
C27 C18 C19 121.5(4) . . ?
C20 C19 C18 117.6(4) . . ?
C24 C19 C18 118.7(4) . . ?
C24 C19 C20 123.6(4) . . ?
C19 C20 Ir1 112.7(3) . . ?
C21 C20 Ir1 129.9(3) . . ?
C21 C20 C19 117.0(4) . . ?
C20 C21 H21 119.8 . . ?
C20 C21 C22 120.3(4) . . ?
C22 C21 H21 119.8 . . ?
C21 C22 H22 119.2 . . ?
C23 C22 C21 121.5(4) . . ?
C23 C22 H22 119.2 . . ?
C22 C23 H23 119.6 . . ?
C22 C23 C24 120.7(4) . . ?
C24 C23 H23 119.6 . . ?
C19 C24 C25 119.0(4) . . ?
C23 C24 C19 116.7(4) . . ?
C23 C24 C25 124.3(4) . . ?
C24 C25 H25 119.3 . . ?
C26 C25 C24 121.5(4) . . ?
C26 C25 H25 119.3 . . ?
C25 C26 H26 119.6 . . ?
C25 C26 C27 120.7(4) . . ?
C27 C26 H26 119.6 . . ?
C18 C27 C26 118.4(4) . . ?
C18 C27 C28 118.7(4) . . ?
C28 C27 C26 122.9(4) . . ?
C27 C28 H28 121.1 . . ?
C29 C28 C27 117.7(4) . . ?
C29 C28 H28 121.1 . . ?
C28 C29 H29 118.8 . . ?
C28 C29 C30 122.4(4) . . ?
C30 C29 H29 118.8 . . ?
N2 C30 C29 120.4(4) . . ?
N2 C30 C31 122.6(4) . . ?
C29 C30 C31 116.9(4) . . ?
C30 C31 H31A 108.8 . . ?
C30 C31 H31B 108.8 . . ?
C30 C31 C32 113.8(4) . . ?
H31A C31 H31B 107.7 . . ?
C32 C31 H31A 108.8 . . ?
C32 C31 H31B 108.8 . . ?
C31 C32 H32A 109.5 . . ?
C31 C32 H32B 109.5 . . ?
H32A C32 H32B 108.1 . . ?
C33 C32 C31 110.8(4) . . ?
C33 C32 H32A 109.5 . . ?
C33 C32 H32B 109.5 . . ?
C32 C33 H33A 109.2 . . ?
C32 C33 H33B 109.2 . . ?
H33A C33 H33B 107.9 . . ?
C34 C33 C32 112.2(5) . . ?
C34 C33 H33A 109.2 . . ?
C34 C33 H33B 109.2 . . ?
C33 C34 H34A 109.5 . . ?
C33 C34 H34B 109.5 . . ?
C33 C34 H34C 109.5 . . ?
H34A C34 H34B 109.5 . . ?
H34A C34 H34C 109.5 . . ?
H34B C34 H34C 109.5 . . ?
N3 C35 H35 118.7 . . ?
N3 C35 C36 122.6(4) . . ?
C36 C35 H35 118.7 . . ?
C35 C36 H36 120.3 . . ?
C37 C36 C35 119.3(5) . . ?
C37 C36 H36 120.3 . . ?
C36 C37 H37 120.1 . . ?
C36 C37 C38 119.8(5) . . ?
C38 C37 H37 120.1 . . ?
C37 C38 C39 124.0(4) . . ?
C37 C38 C46 117.3(4) . . ?
C46 C38 C39 118.7(4) . . ?
C38 C39 H39 119.2 . . ?
C40 C39 C38 121.7(4) . . ?
C40 C39 H39 119.2 . . ?
C39 C40 H40 119.5 . . ?
C39 C40 C41 121.0(4) . . ?
C41 C40 H40 119.5 . . ?
C42 C41 C40 123.8(4) . . ?
C45 C41 C40 118.6(4) . . ?
C45 C41 C42 117.5(4) . . ?
C41 C42 H42 120.3 . . ?
C43 C42 C41 119.3(4) . . ?
C43 C42 H42 120.3 . . ?
C42 C43 H43 120.0 . . ?
C42 C43 C44 120.0(4) . . ?
C44 C43 H43 120.0 . . ?
N4 C44 C43 122.2(4) . . ?
N4 C44 H44 118.9 . . ?
C43 C44 H44 118.9 . . ?
N4 C45 C41 122.2(4) . . ?
N4 C45 C46 117.7(4) . . ?
C41 C45 C46 120.1(4) . . ?
N3 C46 C38 122.8(4) . . ?
N3 C46 C45 117.5(4) . . ?
C38 C46 C45 119.7(4) . . ?
C47 O1 H1 109.5 . . ?
O1 C47 H47A 109.5 . . ?
O1 C47 H47B 109.5 . . ?
O1 C47 H47C 109.5 . . ?
H47A C47 H47B 109.5 . . ?
H47A C47 H47C 109.5 . . ?
H47B C47 H47C 109.5 . . ?
C48 O2 H2 109.5 . . ?
O2 C48 H48A 109.5 . . ?
O2 C48 H48B 109.5 . . ?
O2 C48 H48C 109.5 . . ?
H48A C48 H48B 109.5 . . ?
H48A C48 H48C 109.5 . . ?
H48B C48 H48C 109.5 . . ?
C49 O3 H3 109.5 . . ?
O3 C49 H49A 109.5 . . ?
O3 C49 H49B 109.5 . . ?
O3 C49 H49C 109.5 . . ?
H49A C49 H49B 109.5 . . ?
H49A C49 H49C 109.5 . . ?
H49B C49 H49C 109.5 . . ?

loop_
_geom_bond_atom_site_label_1
_geom_bond_atom_site_label_2
_geom_bond_distance
_geom_bond_site_symmetry_2
_geom_bond_publ_flag
Ir1 N1 2.114(4) . ?
Ir1 N2 2.103(3) . ?
Ir1 N3 2.170(4) . ?
Ir1 N4 2.166(3) . ?
Ir1 C3 2.016(4) . ?
Ir1 C20 2.013(4) . ?
N1 C1 1.391(6) . ?
N1 C13 1.352(6) . ?
N2 C18 1.393(5) . ?
N2 C30 1.352(5) . ?
N3 C35 1.340(5) . ?
N3 C46 1.357(5) . ?
N4 C44 1.331(5) . ?
N4 C45 1.363(5) . ?
C1 C2 1.423(7) . ?
C1 C10 1.410(6) . ?
C2 C3 1.401(6) . ?
C2 C7 1.427(6) . ?
C3 C4 1.403(6) . ?
C4 H4 0.9300 . ?
C4 C5 1.405(7) . ?
C5 H5 0.9300 . ?
C5 C6 1.371(7) . ?
C6 H6 0.9300 . ?
C6 C7 1.410(7) . ?
C7 C8 1.416(7) . ?
C8 H8 0.9300 . ?
C8 C9 1.353(8) . ?
C9 H9 0.9300 . ?
C9 C10 1.433(7) . ?
C10 C11 1.404(8) . ?
C11 H11 0.9300 . ?
C11 C12 1.356(8) . ?
C12 H12 0.9300 . ?
C12 C13 1.412(7) . ?
C13 C14 1.487(7) . ?
C14 H14A 0.9700 . ?
C14 H14B 0.9700 . ?
C14 C15 1.541(6) . ?
C15 H15A 0.9700 . ?
C15 H15B 0.9700 . ?
C15 C16 1.520(7) . ?
C16 H16A 0.9700 . ?
C16 H16B 0.9700 . ?
C16 C17 1.528(7) . ?
C17 H17A 0.9600 . ?
C17 H17B 0.9600 . ?
C17 H17C 0.9600 . ?
C18 C19 1.427(6) . ?
C18 C27 1.392(6) . ?
C19 C20 1.419(6) . ?
C19 C24 1.418(6) . ?
C20 C21 1.393(6) . ?
C21 H21 0.9300 . ?
C21 C22 1.421(6) . ?
C22 H22 0.9300 . ?
C22 C23 1.371(7) . ?
C23 H23 0.9300 . ?
C23 C24 1.414(7) . ?
C24 C25 1.429(6) . ?
C25 H25 0.9300 . ?
C25 C26 1.352(7) . ?
C26 H26 0.9300 . ?
C26 C27 1.444(6) . ?
C27 C28 1.405(7) . ?
C28 H28 0.9300 . ?
C28 C29 1.376(7) . ?
C29 H29 0.9300 . ?
C29 C30 1.405(6) . ?
C30 C31 1.502(6) . ?
C31 H31A 0.9700 . ?
C31 H31B 0.9700 . ?
C31 C32 1.542(6) . ?
C32 H32A 0.9700 . ?
C32 H32B 0.9700 . ?
C32 C33 1.529(7) . ?
C33 H33A 0.9700 . ?
C33 H33B 0.9700 . ?
C33 C34 1.527(7) . ?
C34 H34A 0.9600 . ?
C34 H34B 0.9600 . ?
C34 H34C 0.9600 . ?
C35 H35 0.9300 . ?
C35 C36 1.403(6) . ?
C36 H36 0.9300 . ?
C36 C37 1.368(7) . ?
C37 H37 0.9300 . ?
C37 C38 1.409(7) . ?
C38 C39 1.435(6) . ?
C38 C46 1.412(6) . ?
C39 H39 0.9300 . ?
C39 C40 1.346(7) . ?
C40 H40 0.9300 . ?
C40 C41 1.435(7) . ?
C41 C42 1.414(6) . ?
C41 C45 1.414(5) . ?
C42 H42 0.9300 . ?
C42 C43 1.360(7) . ?
C43 H43 0.9300 . ?
C43 C44 1.407(6) . ?
C44 H44 0.9300 . ?
C45 C46 1.429(6) . ?
O1 H1 0.8200 . ?
O1 C47 1.384(8) . ?
C47 H47A 0.9600 . ?
C47 H47B 0.9600 . ?
C47 H47C 0.9600 . ?
O2 H2 0.8200 . ?
O2 C48 1.440(9) . ?
C48 H48A 0.9600 . ?
C48 H48B 0.9600 . ?
C48 H48C 0.9600 . ?
O3 H3 0.8200 . ?
O3 C49 1.79(2) . ?
C49 H49A 0.9600 . ?
C49 H49B 0.9600 . ?
C49 H49C 0.9600 . ?
